data_7214384
loop_
_publ_author_name
'Mutai, Toshiki'
'Shono, Hideaki'
'Shigemitsu, Yasuhiro'
'Araki, Koji'

_publ_section_title
;
 Three-color polymorph-dependent luminescence: crystallographic analysis
 and theoretical study on excited-state intramolecular proton transfer
 (ESIPT) luminescence of cyano-substituted imidazo[1,2-a]pyridine
;
_journal_issue 19
_journal_name_full CrystEngComm
_journal_page_first 3890
_journal_paper_doi 10.1039/c3ce42627k
_journal_volume 16
_journal_year 2014
_chemical_formula_moiety 'C14 H9 N3 O'
_chemical_formula_sum 'C14 H9 N3 O'
_chemical_formula_weight 235.24
_space_group_IT_number 14
_symmetry_cell_setting monoclinic
_symmetry_space_group_name_Hall '-P 2yn'
_symmetry_space_group_name_H-M 'P 1 21/n 1'
_atom_sites_solution_hydrogens geom
_atom_sites_solution_primary direct
_atom_sites_solution_secondary difmap
_cell_angle_alpha 90.00
_cell_angle_beta 94.115(4)
_cell_angle_gamma 90.00
_cell_formula_units_Z 4
_cell_length_a 6.052(6)
_cell_length_b 4.919(5)
_cell_length_c 36.98(3)
_cell_measurement_reflns_used 8137
_cell_measurement_temperature 113(2)
_cell_measurement_theta_max 27.4
_cell_measurement_theta_min 3.3
_cell_volume 1098.0(18)
_computing_cell_refinement CrystalClear
_computing_data_collection CrystalClear
_computing_data_reduction CrystalStructure
_computing_structure_refinement 'SHELXL-97 (Sheldrick, 1997)'
_computing_structure_solution 'SHELXS-97 (Sheldrick, 1990)'
_diffrn_ambient_temperature 113(2)
_diffrn_detector_area_resol_mean 14.7059
_diffrn_measured_fraction_theta_full 0.960
_diffrn_measured_fraction_theta_max 0.960
_diffrn_measurement_device_type 'Rigaku Mercury'
_diffrn_measurement_method dtprofit.ref
_diffrn_radiation_detector CCD
_diffrn_radiation_monochromator 'Graphite Monochromator'
_diffrn_radiation_source 'Rotating anode'
_diffrn_radiation_type 'Mo K\a'
_diffrn_radiation_wavelength 0.71070
_diffrn_reflns_av_R_equivalents 0.1011
_diffrn_reflns_av_sigmaI/netI 0.0977
_diffrn_reflns_limit_h_max 7
_diffrn_reflns_limit_h_min -7
_diffrn_reflns_limit_k_max 6
_diffrn_reflns_limit_k_min -6
_diffrn_reflns_limit_l_max 47
_diffrn_reflns_limit_l_min -47
_diffrn_reflns_number 8137
_diffrn_reflns_theta_full 27.44
_diffrn_reflns_theta_max 27.44
_diffrn_reflns_theta_min 3.31
_exptl_absorpt_coefficient_mu 0.094
_exptl_absorpt_correction_T_max 0.9953
_exptl_absorpt_correction_T_min 0.9815
_exptl_absorpt_correction_type multi-scan
_exptl_crystal_colour colorless
_exptl_crystal_density_diffrn 1.423
_exptl_crystal_density_method 'not measured'
_exptl_crystal_description prism
_exptl_crystal_F_000 488
_exptl_crystal_size_max 0.20
_exptl_crystal_size_mid 0.10
_exptl_crystal_size_min 0.05
_refine_diff_density_max 0.312
_refine_diff_density_min -0.326
_refine_diff_density_rms 0.080
_refine_ls_extinction_method none
_refine_ls_goodness_of_fit_ref 0.938
_refine_ls_hydrogen_treatment mixed
_refine_ls_matrix_type full
_refine_ls_number_parameters 200
_refine_ls_number_reflns 2402
_refine_ls_number_restraints 0
_refine_ls_restrained_S_all 0.938
_refine_ls_R_factor_all 0.1193
_refine_ls_R_factor_gt 0.0754
_refine_ls_shift/su_max 0.000
_refine_ls_shift/su_mean 0.000
_refine_ls_structure_factor_coef Fsqd
_refine_ls_weighting_details 'calc w=1/[\s^2^(Fo^2^)+(0.1189P)^2^+0.0000P] where P=(Fo^2^+2Fc^2^)/3'
_refine_ls_weighting_scheme calc
_refine_ls_wR_factor_gt 0.1910
_refine_ls_wR_factor_ref 0.2201
_reflns_number_gt 1011
_reflns_number_total 2402
_reflns_threshold_expression >2sigma(I)
_cod_data_source_file c3ce42627k2.cif
_cod_data_source_block 2_Y
_cod_depositor_comments
;
The following automatic conversions were performed:

'_symmetry_cell_setting' value 'Monoclinic' changed to 'monoclinic'
according to
/usr/data/users/saulius/crontab/automatic-downloads/rss-feeds/RSC/lib/dictionaries/cif_core.dic
dictionary named 'cif_core.dic' version 2.4.2 from
2011-04-26.

'_exptl_absorpt_correction_type' value 'Multi-scan'
changed to 'multi-scan' according to
/usr/data/users/saulius/crontab/automatic-downloads/rss-feeds/RSC/lib/dictionaries/cif_core.dic
dictionary named 'cif_core.dic' version 2.4.2 from 2011-04-26.

Automatic conversion script
Id: cif_fix_values 2281 2013-09-26 08:29:07Z andrius 
;
_cod_original_cell_volume 1098.0(17)
_cod_original_sg_symbol_H-M P21/n
_cod_database_code 7214384

loop_
_symmetry_equiv_pos_as_xyz
'x, y, z'
'-x+1/2, y+1/2, -z+1/2'
'-x, -y, -z'
'x-1/2, -y-1/2, z-1/2'

loop_
_atom_site_label
_atom_site_type_symbol
_atom_site_fract_x
_atom_site_fract_y
_atom_site_fract_z
_atom_site_U_iso_or_equiv
_atom_site_adp_type
_atom_site_occupancy
_atom_site_symmetry_multiplicity
_atom_site_calc_flag
O1 O 0.0540(4) 0.1559(6) 0.14602(6) 0.0324(7) Uani 1 1 d
C15 C 0.6251(6) 0.6455(8) 0.13380(7) 0.0247(8) Uani 1 1 d
N2 N 0.2755(4) 0.5200(6) 0.11366(6) 0.0242(8) Uani 1 1 d
N3 N 0.7634(5) 1.5130(7) 0.02642(7) 0.0327(8) Uani 1 1 d
C1 C 0.4502(5) 0.4743(8) 0.13948(8) 0.0216(8) Uani 1 1 d
C2 C 0.3425(6) 0.7154(8) 0.09221(8) 0.0244(9) Uani 1 1 d
C3 C 0.2363(6) 0.8402(9) 0.06117(8) 0.0282(9) Uani 1 1 d
C4 C 0.3408(6) 1.0427(8) 0.04411(8) 0.0267(9) Uani 1 1 d
C5 C 0.5572(6) 1.1231(8) 0.05736(8) 0.0246(9) Uani 1 1 d
C6 C 0.6636(6) 1.0027(8) 0.08685(8) 0.0252(9) Uani 1 1 d
N4 N 0.5553(5) 0.7992(6) 0.10378(6) 0.0232(7) Uani 1 1 d
C8 C 0.6716(6) 1.3386(8) 0.03991(8) 0.0268(9) Uani 1 1 d
C9 C 0.4307(6) 0.2685(8) 0.16770(7) 0.0218(8) Uani 1 1 d
C10 C 0.6087(6) 0.2154(8) 0.19315(8) 0.0264(9) Uani 1 1 d
C11 C 0.5938(6) 0.0216(9) 0.22005(8) 0.0287(9) Uani 1 1 d
C12 C 0.3979(6) -0.1264(9) 0.22172(8) 0.0269(9) Uani 1 1 d
C13 C 0.2192(6) -0.0762(8) 0.19707(8) 0.0277(9) Uani 1 1 d
C14 C 0.2354(6) 0.1188(8) 0.16974(8) 0.0252(9) Uani 1 1 d
H1 H 0.775(5) 0.678(7) 0.1468(8) 0.024(9) Uiso 1 1 d
H2 H 0.820(6) 1.045(8) 0.0979(9) 0.036(10) Uiso 1 1 d
H3 H 0.264(5) 1.140(7) 0.0212(7) 0.011(7) Uiso 1 1 d
H4 H 0.082(6) 0.786(7) 0.0517(8) 0.027(9) Uiso 1 1 d
H5 H 0.746(8) 0.322(9) 0.1910(11) 0.063(14) Uiso 1 1 d
H6 H 0.720(7) -0.008(9) 0.2354(11) 0.061(13) Uiso 1 1 d
H7 H 0.377(6) -0.273(8) 0.2405(9) 0.032(10) Uiso 1 1 d
H8 H 0.076(6) -0.179(7) 0.1976(7) 0.016(8) Uiso 1 1 d
H9 H 0.104(8) 0.313(10) 0.1290(11) 0.063(14) Uiso 1 1 d

loop_
_atom_site_aniso_label
_atom_site_aniso_U_11
_atom_site_aniso_U_22
_atom_site_aniso_U_33
_atom_site_aniso_U_23
_atom_site_aniso_U_13
_atom_site_aniso_U_12
O1 0.0204(14) 0.042(2) 0.0338(12) 0.0045(12) -0.0018(9) -0.0053(14)
C15 0.0275(19) 0.026(2) 0.0202(14) 0.0000(13) -0.0004(12) 0.0008(19)
N2 0.0213(16) 0.029(2) 0.0219(13) 0.0012(12) 0.0028(10) -0.0005(16)
N3 0.0323(19) 0.034(2) 0.0313(15) 0.0023(13) 0.0010(12) -0.0021(18)
C1 0.0203(18) 0.022(2) 0.0225(14) -0.0063(13) 0.0015(11) 0.0036(17)
C2 0.0195(18) 0.030(2) 0.0241(14) -0.0045(14) 0.0063(12) 0.0014(18)
C3 0.0227(19) 0.038(3) 0.0240(15) 0.0001(15) 0.0016(13) 0.0013(19)
C4 0.0249(19) 0.032(3) 0.0228(15) 0.0008(14) 0.0023(12) -0.0028(18)
C5 0.029(2) 0.025(2) 0.0210(14) -0.0017(14) 0.0064(12) -0.0003(18)
C6 0.0233(19) 0.030(2) 0.0228(15) -0.0047(14) 0.0052(12) -0.0029(19)
N4 0.0225(15) 0.026(2) 0.0215(12) -0.0012(11) 0.0020(10) -0.0020(15)
C8 0.028(2) 0.030(2) 0.0227(15) -0.0043(14) 0.0030(13) 0.001(2)
C9 0.0237(18) 0.020(2) 0.0216(14) -0.0030(13) 0.0034(11) -0.0008(17)
C10 0.024(2) 0.028(3) 0.0277(16) -0.0040(14) 0.0016(13) 0.0005(18)
C11 0.031(2) 0.028(2) 0.0264(16) -0.0005(14) 0.0005(13) 0.0002(19)
C12 0.032(2) 0.025(2) 0.0248(15) -0.0002(14) 0.0038(13) 0.0029(19)
C13 0.025(2) 0.030(3) 0.0286(17) -0.0017(14) 0.0072(13) -0.0058(18)
C14 0.0214(18) 0.032(2) 0.0223(15) -0.0065(14) 0.0027(11) 0.0014(18)

loop_
_atom_type_symbol
_atom_type_description
_atom_type_scat_dispersion_real
_atom_type_scat_dispersion_imag
_atom_type_scat_source
C C 0.0033 0.0016 'International Tables Vol C Tables 4.2.6.8 and 6.1.1.4'
H H 0.0000 0.0000 'International Tables Vol C Tables 4.2.6.8 and 6.1.1.4'
N N 0.0061 0.0033 'International Tables Vol C Tables 4.2.6.8 and 6.1.1.4'
O O 0.0106 0.0060 'International Tables Vol C Tables 4.2.6.8 and 6.1.1.4'

loop_
_geom_angle_atom_site_label_1
_geom_angle_atom_site_label_2
_geom_angle_atom_site_label_3
_geom_angle
C1 C15 N4 105.2(3)
C2 N2 C1 106.1(3)
C15 C1 N2 110.5(3)
C15 C1 C9 129.2(3)
N2 C1 C9 120.3(3)
N2 C2 N4 110.3(3)
N2 C2 C3 131.2(3)
N4 C2 C3 118.5(3)
C4 C3 C2 119.7(3)
C3 C4 C5 119.5(3)
C6 C5 C4 121.8(3)
C6 C5 C8 117.6(3)
C4 C5 C8 120.7(3)
C5 C6 N4 118.0(3)
C6 N4 C15 129.5(3)
C6 N4 C2 122.6(3)
C15 N4 C2 107.9(3)
N3 C8 C5 179.0(3)
C14 C9 C10 118.5(3)
C14 C9 C1 120.9(3)
C10 C9 C1 120.6(3)
C11 C10 C9 121.5(4)
C10 C11 C12 119.3(3)
C13 C12 C11 120.2(4)
C12 C13 C14 120.3(4)
O1 C14 C9 122.5(3)
O1 C14 C13 117.3(3)
C9 C14 C13 120.1(3)

loop_
_geom_bond_atom_site_label_1
_geom_bond_atom_site_label_2
_geom_bond_distance
O1 C14 1.368(4)
C15 C1 1.380(5)
C15 N4 1.384(4)
N2 C2 1.328(4)
N2 C1 1.391(4)
N3 C8 1.155(4)
C1 C9 1.465(5)
C2 N4 1.390(4)
C2 C3 1.415(5)
C3 C4 1.359(5)
C4 C5 1.421(5)
C5 C6 1.362(5)
C5 C8 1.443(5)
C6 N4 1.372(4)
C9 C14 1.399(5)
C9 C10 1.403(4)
C10 C11 1.385(5)
C11 C12 1.397(5)
C12 C13 1.386(5)
C13 C14 1.402(5)

loop_
_geom_torsion_atom_site_label_1
_geom_torsion_atom_site_label_2
_geom_torsion_atom_site_label_3
_geom_torsion_atom_site_label_4
_geom_torsion
N4 C15 C1 N2 0.0(4)
N4 C15 C1 C9 -179.5(3)
C2 N2 C1 C15 0.4(4)
C2 N2 C1 C9 180.0(3)
C1 N2 C2 N4 -0.7(4)
C1 N2 C2 C3 178.7(4)
N2 C2 C3 C4 178.8(3)
N4 C2 C3 C4 -1.9(5)
C2 C3 C4 C5 1.0(5)
C3 C4 C5 C6 0.0(5)
C3 C4 C5 C8 -179.6(3)
C4 C5 C6 N4 -0.1(5)
C8 C5 C6 N4 179.5(3)
C5 C6 N4 C15 179.9(3)
C5 C6 N4 C2 -0.7(5)
C1 C15 N4 C6 179.0(3)
C1 C15 N4 C2 -0.4(4)
N2 C2 N4 C6 -178.8(3)
C3 C2 N4 C6 1.8(5)
N2 C2 N4 C15 0.7(4)
C3 C2 N4 C15 -178.8(3)
C6 C5 C8 N3 -58(25)
C4 C5 C8 N3 121(24)
C15 C1 C9 C14 178.0(3)
N2 C1 C9 C14 -1.4(5)
C15 C1 C9 C10 -2.5(5)
N2 C1 C9 C10 178.0(3)
C14 C9 C10 C11 -0.5(5)
C1 C9 C10 C11 -180.0(3)
C9 C10 C11 C12 0.6(5)
C10 C11 C12 C13 -1.1(5)
C11 C12 C13 C14 1.5(5)
C10 C9 C14 O1 -179.7(3)
C1 C9 C14 O1 -0.3(5)
C10 C9 C14 C13 0.9(5)
C1 C9 C14 C13 -179.6(3)
C12 C13 C14 O1 179.2(3)
C12 C13 C14 C9 -1.5(5)
